data_7051807
loop_
_publ_author_name
'Killoran, John'
'McDonnell, Shane O.'
'Gallagher, John F.'
'O&#x2019;Shea, Donal F.'

_publ_section_title
;
 A substituted BF2-chelated tetraarylazadipyrromethene as an intrinsic
 dual chemosensor in the 650--850 nm spectral range
;
_journal_issue 3
_journal_name_full 'New Journal of Chemistry'
_journal_page_first 483
_journal_paper_doi 10.1039/b713020a
_journal_volume 32
_journal_year 2008
_chemical_formula_moiety 'C36 H32 B F2 N5'
_chemical_formula_sum 'C36 H32 B F2 N5'
_chemical_formula_weight 583.48
_chemical_melting_point 532
_chemical_name_systematic
;
?
;
_space_group_IT_number 2
_symmetry_cell_setting triclinic
_symmetry_space_group_name_Hall '-P 1'
_symmetry_space_group_name_H-M 'P -1'
_atom_sites_solution_hydrogens geom
_atom_sites_solution_primary direct
_atom_sites_solution_secondary difmap
_audit_creation_method SHELXL-97
_cell_angle_alpha 105.548(2)
_cell_angle_beta 91.046(2)
_cell_angle_gamma 92.138(5)
_cell_formula_units_Z 4
_cell_length_a 10.2169(7)
_cell_length_b 14.0769(8)
_cell_length_c 21.0039(15)
_cell_measurement_reflns_used 59387
_cell_measurement_temperature 120(2)
_cell_measurement_theta_max 27.0
_cell_measurement_theta_min 2.0
_cell_volume 2907.0(3)
_computing_cell_refinement 'DENZO-SMN (Otwinowski & Minor, 1997)'
_computing_data_collection 'kappaCCD Server software (Nonius, 1997)'
_computing_data_reduction 'DENZO-SMN (Otwinowski & Minor, 1997)'
_computing_molecular_graphics 'ORTEX (Burnett & Johnson) and PLATON (Spek, 2002)'
_computing_publication_material 'SHELXL97 and PREP8 (Ferguson, 1998)'
_computing_structure_refinement 'SHELXL97 (Sheldrick, 1997)'
_computing_structure_solution 'SHELXS97 (Sheldrick, 1997)'
_diffrn_ambient_temperature 120(2)
_diffrn_measured_fraction_theta_full 0.835
_diffrn_measured_fraction_theta_max 0.835
_diffrn_measurement_device Kappa-CCD
_diffrn_measurement_method '\f, \w scans with \k offsets'
_diffrn_radiation_monochromator graphite
_diffrn_radiation_source 'fine-focus sealed X-ray tube'
_diffrn_radiation_type 'Molybdenum K\a'
_diffrn_radiation_wavelength 0.71073
_diffrn_reflns_av_R_equivalents 0.1665
_diffrn_reflns_av_sigmaI/netI 0.2817
_diffrn_reflns_limit_h_max 10
_diffrn_reflns_limit_h_min -12
_diffrn_reflns_limit_k_max 18
_diffrn_reflns_limit_k_min -18
_diffrn_reflns_limit_l_max 27
_diffrn_reflns_limit_l_min -27
_diffrn_reflns_number 27283
_diffrn_reflns_theta_full 27.66
_diffrn_reflns_theta_max 27.7
_diffrn_reflns_theta_min 2.0
_diffrn_standards_number 59387
_exptl_absorpt_coefficient_mu 0.088
_exptl_absorpt_correction_T_max 0.999
_exptl_absorpt_correction_T_min 0.961
_exptl_absorpt_correction_type multi-scan
_exptl_absorpt_process_details SORTAV
_exptl_crystal_colour black
_exptl_crystal_density_diffrn 1.333
_exptl_crystal_density_method 'not measured'
_exptl_crystal_description plate
_exptl_crystal_F_000 1224
_exptl_crystal_size_max 0.45
_exptl_crystal_size_mid 0.10
_exptl_crystal_size_min 0.01
_refine_diff_density_max 0.224
_refine_diff_density_min -0.230
_refine_diff_density_rms 0.054
_refine_ls_extinction_method none
_refine_ls_goodness_of_fit_ref 0.924
_refine_ls_hydrogen_treatment constr
_refine_ls_matrix_type full
_refine_ls_number_parameters 801
_refine_ls_number_reflns 11341
_refine_ls_number_restraints 0
_refine_ls_restrained_S_all 0.924
_refine_ls_R_factor_all 0.2827
_refine_ls_R_factor_gt 0.0862
_refine_ls_shift/su_max 0.000
_refine_ls_shift/su_mean 0.000
_refine_ls_structure_factor_coef Fsqd
_refine_ls_weighting_details 'w=1/[\s^2^(Fo^2^)+(0.0437P)^2^] where P=(Fo^2^+2Fc^2^)/3'
_refine_ls_weighting_scheme calc
_refine_ls_wR_factor_gt 0.1415
_refine_ls_wR_factor_ref 0.2015
_reflns_number_gt 3569
_reflns_number_total 11341
_reflns_threshold_expression I>2\s(I)
_cod_data_source_file b713020a.txt
_cod_data_source_block (Ib)
_cod_depositor_comments
;
The following automatic conversions were performed:
'_symmetry_cell_setting' value 'Triclinic' changed to 'triclinic'
according to '/home/saulius/struct/CIF-dictionaries/cif_core.dic'
dictionary named 'cif_core.dic' version 2.4.1 from 2010-06-29.

Automatic conversion script
Id: cif_fix_enum 1527 2010-12-29 10:47:43Z saulius 
;
_cod_original_sg_symbol_Hall '-p 1'
_cod_database_code 7051807

loop_
_symmetry_equiv_pos_as_xyz
'x, y, z'
'-x, -y, -z'

loop_
_atom_site_label
_atom_site_type_symbol
_atom_site_fract_x
_atom_site_fract_y
_atom_site_fract_z
_atom_site_U_iso_or_equiv
_atom_site_adp_type
_atom_site_occupancy
_atom_site_symmetry_multiplicity
_atom_site_calc_flag
_atom_site_refinement_flags
_atom_site_disorder_assembly
_atom_site_disorder_group
F1A F 0.2488(3) 0.1738(2) 0.23044(12) 0.0541(8) Uani 1 1 d . . .
F2A F 0.4247(3) 0.2570(2) 0.20252(12) 0.0534(8) Uani 1 1 d . . .
N1A N 0.3820(4) -0.0072(3) 0.07326(19) 0.0461(11) Uani 1 1 d . . .
C1A C 0.4473(5) 0.0024(4) 0.1298(3) 0.0440(14) Uani 1 1 d . . .
N2A N 0.4399(4) 0.0828(3) 0.1853(2) 0.0460(11) Uani 1 1 d . . .
B1A B 0.3504(6) 0.1690(5) 0.1851(3) 0.0453(17) Uani 1 1 d . . .
N3A N 0.2851(4) 0.1493(3) 0.11529(19) 0.0461(11) Uani 1 1 d . . .
C2A C 0.3059(5) 0.0620(4) 0.0655(2) 0.0470(14) Uani 1 1 d . . .
C3A C 0.5407(5) -0.0640(4) 0.1421(2) 0.0465(14) Uani 1 1 d . . .
C4A C 0.5939(5) -0.0183(4) 0.2040(2) 0.0501(15) Uani 1 1 d . . .
H4A H 0.6625 -0.0430 0.2253 0.060 Uiso 1 1 calc R . .
C5A C 0.5327(5) 0.0691(4) 0.2305(3) 0.0505(15) Uani 1 1 d . . .
C6A C 0.1901(5) 0.1983(4) 0.0904(3) 0.0471(14) Uani 1 1 d . . .
C7A C 0.1553(5) 0.1427(4) 0.0265(2) 0.0519(15) Uani 1 1 d . . .
H7A H 0.0923 0.1610 -0.0014 0.062 Uiso 1 1 calc R . .
C8A C 0.2245(5) 0.0577(4) 0.0089(2) 0.0467(14) Uani 1 1 d . . .
C11A C 0.5620(5) 0.1363(4) 0.2964(2) 0.0468(14) Uani 1 1 d . . .
C12A C 0.6834(5) 0.1284(4) 0.3259(3) 0.0494(15) Uani 1 1 d . . .
H12A H 0.7436 0.0826 0.3027 0.059 Uiso 1 1 calc R . .
C13A C 0.7166(5) 0.1872(4) 0.3891(3) 0.0563(16) Uani 1 1 d . . .
H13A H 0.8003 0.1830 0.4084 0.068 Uiso 1 1 calc R . .
C14A C 0.6269(6) 0.2525(4) 0.4243(3) 0.0564(16) Uani 1 1 d . . .
H14A H 0.6489 0.2919 0.4678 0.068 Uiso 1 1 calc R . .
C15A C 0.5057(6) 0.2594(4) 0.3956(3) 0.0536(15) Uani 1 1 d . . .
H15A H 0.4447 0.3038 0.4194 0.064 Uiso 1 1 calc R . .
C16A C 0.4730(5) 0.2021(4) 0.3323(3) 0.0521(15) Uani 1 1 d . . .
H16A H 0.3896 0.2073 0.3131 0.062 Uiso 1 1 calc R . .
C21A C 0.5701(6) -0.1599(4) 0.0978(3) 0.0502(15) Uani 1 1 d . . .
C22A C 0.4870(6) -0.2124(5) 0.0461(3) 0.0546(15) Uani 1 1 d . . .
H22A H 0.4065 -0.1849 0.0386 0.065 Uiso 1 1 calc R . .
C23A C 0.5166(6) -0.3020(5) 0.0058(3) 0.0607(17) Uani 1 1 d . . .
H23A H 0.4580 -0.3342 -0.0297 0.073 Uiso 1 1 calc R . .
C24A C 0.6319(6) -0.3471(5) 0.0160(3) 0.0557(16) Uani 1 1 d . . .
C25A C 0.7156(6) -0.2957(5) 0.0677(3) 0.0549(16) Uani 1 1 d . . .
H25A H 0.7957 -0.3234 0.0754 0.066 Uiso 1 1 calc R . .
C26A C 0.6845(6) -0.2055(5) 0.1078(3) 0.0573(16) Uani 1 1 d . . .
H26A H 0.7428 -0.1733 0.1434 0.069 Uiso 1 1 calc R . .
C27A C 0.7872(6) -0.4793(5) -0.0185(3) 0.088(2) Uani 1 1 d . . .
H27A H 0.8558 -0.4357 -0.0289 0.132 Uiso 1 1 calc R . .
H27B H 0.7899 -0.5450 -0.0495 0.132 Uiso 1 1 calc R . .
H27C H 0.8019 -0.4843 0.0267 0.132 Uiso 1 1 calc R . .
N24A N 0.6599(5) -0.4390(4) -0.0240(2) 0.0736(15) Uani 1 1 d . . .
C28A C 0.5813(6) -0.4842(5) -0.0840(3) 0.085(2) Uani 1 1 d . . .
H28A H 0.4905 -0.4948 -0.0724 0.127 Uiso 1 1 calc R . .
H28B H 0.6169 -0.5477 -0.1067 0.127 Uiso 1 1 calc R . .
H28C H 0.5837 -0.4405 -0.1133 0.127 Uiso 1 1 calc R . .
C31A C 0.1282(6) 0.2897(5) 0.1252(3) 0.0521(15) Uani 1 1 d . . .
C32A C 0.1838(6) 0.3606(5) 0.1791(3) 0.0563(16) Uani 1 1 d . . .
H32A H 0.2685 0.3517 0.1953 0.068 Uiso 1 1 calc R . .
C33A C 0.1174(7) 0.4449(4) 0.2097(3) 0.0616(17) Uani 1 1 d . . .
H33A H 0.1571 0.4918 0.2469 0.074 Uiso 1 1 calc R . .
C34A C -0.0038(7) 0.4610(5) 0.1872(3) 0.0622(17) Uani 1 1 d . . .
H34A H -0.0480 0.5191 0.2076 0.075 Uiso 1 1 calc R . .
C35A C -0.0606(6) 0.3905(5) 0.1339(3) 0.0596(17) Uani 1 1 d . . .
H35A H -0.1457 0.3994 0.1181 0.072 Uiso 1 1 calc R . .
C36A C 0.0046(6) 0.3081(4) 0.1036(3) 0.0558(16) Uani 1 1 d . . .
H36A H -0.0361 0.2618 0.0664 0.067 Uiso 1 1 calc R . .
C41A C 0.2147(5) -0.0199(4) -0.0516(2) 0.0469(15) Uani 1 1 d . . .
C42A C 0.1097(5) -0.0253(4) -0.0969(3) 0.0536(15) Uani 1 1 d . . .
H42A H 0.0465 0.0240 -0.0868 0.064 Uiso 1 1 calc R . .
C43A C 0.0943(5) -0.0987(5) -0.1552(3) 0.0551(16) Uani 1 1 d . . .
H43A H 0.0205 -0.1000 -0.1836 0.066 Uiso 1 1 calc R . .
C44A C 0.1865(5) -0.1715(4) -0.1728(3) 0.0473(14) Uani 1 1 d . . .
C45A C 0.2915(5) -0.1677(4) -0.1278(2) 0.0499(15) Uani 1 1 d . . .
H45A H 0.3548 -0.2169 -0.1377 0.060 Uiso 1 1 calc R . .
C46A C 0.3038(5) -0.0945(4) -0.0701(3) 0.0507(15) Uani 1 1 d . . .
H46A H 0.3764 -0.0942 -0.0412 0.061 Uiso 1 1 calc R . .
C47A C 0.2633(5) -0.3214(4) -0.2511(2) 0.0598(17) Uani 1 1 d . . .
H47A H 0.3533 -0.2938 -0.2417 0.090 Uiso 1 1 calc R . .
H47B H 0.2514 -0.3527 -0.2986 0.090 Uiso 1 1 calc R . .
H47C H 0.2469 -0.3707 -0.2266 0.090 Uiso 1 1 calc R . .
N44A N 0.1722(4) -0.2430(4) -0.2311(2) 0.0540(12) Uani 1 1 d . . .
C48A C 0.0579(5) -0.2478(4) -0.2750(2) 0.0575(16) Uani 1 1 d . . .
H48A H -0.0222 -0.2527 -0.2509 0.086 Uiso 1 1 calc R . .
H48B H 0.0617 -0.3059 -0.3130 0.086 Uiso 1 1 calc R . .
H48C H 0.0577 -0.1880 -0.2905 0.086 Uiso 1 1 calc R . .
F1B F 0.1005(3) 0.2771(2) 0.68740(12) 0.0558(8) Uani 1 1 d . . .
F2B F 0.2357(3) 0.1983(2) 0.74294(12) 0.0553(8) Uani 1 1 d . . .
N1B N 0.1365(4) 0.0052(3) 0.5752(2) 0.0490(12) Uani 1 1 d . . .
C1B C 0.0501(5) 0.0198(4) 0.6241(2) 0.0466(14) Uani 1 1 d . . .
N2B N 0.0579(4) 0.1027(3) 0.67910(19) 0.0452(11) Uani 1 1 d . . .
B1B B 0.1593(6) 0.1885(6) 0.6858(3) 0.0516(18) Uani 1 1 d . . .
N3B N 0.2474(4) 0.1614(3) 0.6238(2) 0.0477(12) Uani 1 1 d . . .
C2B C 0.2283(5) 0.0712(4) 0.5754(2) 0.0456(14) Uani 1 1 d . . .
C3B C -0.0479(5) -0.0503(4) 0.6315(2) 0.0444(14) Uani 1 1 d . . .
C4B C -0.0981(5) -0.0079(4) 0.6934(2) 0.0448(14) Uani 1 1 d . . .
H4B H -0.1656 -0.0370 0.7134 0.054 Uiso 1 1 calc R . .
C5B C -0.0350(5) 0.0834(4) 0.7217(2) 0.0456(14) Uani 1 1 d . . .
C6B C 0.3421(5) 0.2157(4) 0.6015(3) 0.0482(15) Uani 1 1 d . . .
C7B C 0.3873(5) 0.1595(5) 0.5406(2) 0.0500(15) Uani 1 1 d . . .
H7B H 0.4534 0.1808 0.5156 0.060 Uiso 1 1 calc R . .
C8B C 0.3202(5) 0.0679(5) 0.5225(2) 0.0477(15) Uani 1 1 d . . .
C11B C -0.0601(5) 0.1464(5) 0.7881(3) 0.0501(15) Uani 1 1 d . . .
C12B C -0.1196(5) 0.1032(4) 0.8342(3) 0.0518(15) Uani 1 1 d . . .
H12B H -0.1428 0.0346 0.8217 0.062 Uiso 1 1 calc R . .
C13B C -0.1450(5) 0.1600(5) 0.8981(3) 0.0554(16) Uani 1 1 d . . .
H13B H -0.1853 0.1299 0.9286 0.066 Uiso 1 1 calc R . .
C14B C -0.1122(5) 0.2578(5) 0.9163(3) 0.0583(16) Uani 1 1 d . . .
H14B H -0.1288 0.2959 0.9598 0.070 Uiso 1 1 calc R . .
C15B C -0.0548(5) 0.3026(4) 0.8722(3) 0.0543(15) Uani 1 1 d . . .
H15B H -0.0343 0.3716 0.8850 0.065 Uiso 1 1 calc R . .
C16B C -0.0271(5) 0.2473(5) 0.8096(2) 0.0549(16) Uani 1 1 d . . .
H16B H 0.0154 0.2785 0.7802 0.066 Uiso 1 1 calc R . .
C21B C -0.0786(5) -0.1461(4) 0.5856(3) 0.0464(14) Uani 1 1 d . . .
C22B C -0.0441(5) -0.1699(4) 0.5184(3) 0.0495(15) Uani 1 1 d . . .
H22B H -0.0065 -0.1195 0.5013 0.059 Uiso 1 1 calc R . .
C23B C -0.0628(5) -0.2634(4) 0.4770(3) 0.0522(15) Uani 1 1 d . . .
H23B H -0.0398 -0.2753 0.4320 0.063 Uiso 1 1 calc R . .
C24B C -0.1156(5) -0.3420(5) 0.4996(3) 0.0514(15) Uani 1 1 d . . .
C25B C -0.1544(5) -0.3161(5) 0.5662(3) 0.0532(15) Uani 1 1 d . . .
H25B H -0.1951 -0.3657 0.5832 0.064 Uiso 1 1 calc R . .
C26B C -0.1359(5) -0.2234(4) 0.6070(3) 0.0505(15) Uani 1 1 d . . .
H26B H -0.1628 -0.2108 0.6514 0.061 Uiso 1 1 calc R . .
C27B C -0.1899(5) -0.5136(4) 0.4815(3) 0.0683(17) Uani 1 1 d . . .
H27D H -0.1906 -0.5751 0.4459 0.102 Uiso 1 1 calc R . .
H27E H -0.2802 -0.4963 0.4928 0.102 Uiso 1 1 calc R . .
H27F H -0.1428 -0.5225 0.5204 0.102 Uiso 1 1 calc R . .
N24B N -0.1250(4) -0.4352(4) 0.4597(2) 0.0628(13) Uani 1 1 d . . .
C28B C -0.0881(6) -0.4565(5) 0.3908(3) 0.0736(18) Uani 1 1 d . . .
H28D H 0.0006 -0.4290 0.3884 0.110 Uiso 1 1 calc R . .
H28E H -0.1498 -0.4268 0.3663 0.110 Uiso 1 1 calc R . .
H28F H -0.0902 -0.5281 0.3715 0.110 Uiso 1 1 calc R . .
C31B C 0.3887(5) 0.3171(4) 0.6335(3) 0.0497(15) Uani 1 1 d . . .
C32B C 0.3888(5) 0.3612(4) 0.7020(3) 0.0508(15) Uani 1 1 d . . .
H32B H 0.3547 0.3253 0.7308 0.061 Uiso 1 1 calc R . .
C33B C 0.4382(5) 0.4561(5) 0.7272(3) 0.0561(16) Uani 1 1 d . . .
H33B H 0.4377 0.4847 0.7736 0.067 Uiso 1 1 calc R . .
C34B C 0.4888(5) 0.5117(5) 0.6873(3) 0.0604(16) Uani 1 1 d . . .
H34B H 0.5222 0.5775 0.7059 0.072 Uiso 1 1 calc R . .
C35B C 0.4895(5) 0.4695(4) 0.6203(3) 0.0562(16) Uani 1 1 d . . .
H35B H 0.5238 0.5062 0.5920 0.067 Uiso 1 1 calc R . .
C36B C 0.4413(5) 0.3752(4) 0.5941(3) 0.0556(16) Uani 1 1 d . . .
H36B H 0.4431 0.3476 0.5476 0.067 Uiso 1 1 calc R . .
C41B C 0.3302(5) -0.0109(4) 0.4629(2) 0.0456(14) Uani 1 1 d . . .
C42B C 0.4007(5) 0.0036(4) 0.4091(2) 0.0472(14) Uani 1 1 d . . .
H42B H 0.4467 0.0650 0.4134 0.057 Uiso 1 1 calc R . .
C43B C 0.4043(5) -0.0689(4) 0.3506(2) 0.0482(14) Uani 1 1 d . . .
H43B H 0.4519 -0.0562 0.3151 0.058 Uiso 1 1 calc R . .
C44B C 0.3400(5) -0.1606(5) 0.3422(3) 0.0486(14) Uani 1 1 d . . .
C45B C 0.2735(5) -0.1774(4) 0.3968(2) 0.0530(15) Uani 1 1 d . . .
H45B H 0.2304 -0.2397 0.3932 0.064 Uiso 1 1 calc R . .
C46B C 0.2708(5) -0.1047(5) 0.4546(3) 0.0528(15) Uani 1 1 d . . .
H46B H 0.2266 -0.1184 0.4907 0.063 Uiso 1 1 calc R . .
C47B C 0.2731(5) -0.3261(4) 0.2762(2) 0.0574(16) Uani 1 1 d . . .
H47D H 0.1798 -0.3170 0.2846 0.086 Uiso 1 1 calc R . .
H47E H 0.3111 -0.3579 0.3080 0.086 Uiso 1 1 calc R . .
H47F H 0.2835 -0.3678 0.2312 0.086 Uiso 1 1 calc R . .
N44B N 0.3385(4) -0.2326(3) 0.2833(2) 0.0509(12) Uani 1 1 d . . .
C48B C 0.4054(5) -0.2144(4) 0.2268(2) 0.0621(17) Uani 1 1 d . . .
H48D H 0.4989 -0.1999 0.2381 0.093 Uiso 1 1 calc R . .
H48E H 0.3678 -0.1580 0.2153 0.093 Uiso 1 1 calc R . .
H48F H 0.3947 -0.2730 0.1891 0.093 Uiso 1 1 calc R . .

loop_
_atom_site_aniso_label
_atom_site_aniso_U_11
_atom_site_aniso_U_22
_atom_site_aniso_U_33
_atom_site_aniso_U_23
_atom_site_aniso_U_13
_atom_site_aniso_U_12
F1A 0.0641(19) 0.066(2) 0.0335(17) 0.0133(16) 0.0096(15) 0.0121(17)
F2A 0.069(2) 0.053(2) 0.0356(18) 0.0077(16) 0.0022(15) 0.0017(18)
N1A 0.058(3) 0.052(3) 0.028(3) 0.011(2) 0.004(2) 0.003(3)
C1A 0.048(4) 0.048(4) 0.036(3) 0.011(3) 0.004(3) 0.001(3)
N2A 0.055(3) 0.048(3) 0.035(3) 0.011(3) 0.006(2) 0.004(2)
B1A 0.046(4) 0.053(5) 0.033(4) 0.006(3) 0.004(3) -0.001(4)
N3A 0.061(3) 0.051(3) 0.028(3) 0.013(2) 0.007(2) 0.006(3)
C2A 0.055(4) 0.054(4) 0.031(3) 0.009(3) 0.005(3) 0.011(3)
C3A 0.060(4) 0.055(4) 0.026(3) 0.012(3) 0.006(3) 0.002(3)
C4A 0.061(4) 0.059(4) 0.035(3) 0.019(3) 0.009(3) 0.014(3)
C5A 0.057(4) 0.056(4) 0.041(4) 0.017(3) 0.005(3) 0.001(3)
C6A 0.063(4) 0.049(4) 0.035(3) 0.020(3) 0.006(3) 0.001(3)
C7A 0.063(4) 0.062(4) 0.031(3) 0.012(3) 0.002(3) 0.010(3)
C8A 0.056(4) 0.052(4) 0.033(3) 0.012(3) 0.001(3) 0.001(3)
C11A 0.061(4) 0.054(4) 0.032(3) 0.020(3) 0.005(3) 0.005(3)
C12A 0.061(4) 0.056(4) 0.039(3) 0.024(3) 0.004(3) 0.007(3)
C13A 0.067(4) 0.073(5) 0.032(3) 0.019(3) 0.001(3) 0.003(4)
C14A 0.070(4) 0.064(4) 0.034(3) 0.013(3) 0.006(3) -0.002(4)
C15A 0.057(4) 0.064(4) 0.043(4) 0.018(3) 0.005(3) 0.006(3)
C16A 0.064(4) 0.061(4) 0.038(3) 0.025(3) 0.008(3) 0.006(3)
C21A 0.064(4) 0.058(4) 0.032(3) 0.018(3) 0.004(3) 0.010(4)
C22A 0.065(4) 0.060(5) 0.038(3) 0.010(3) 0.005(3) 0.008(3)
C23A 0.078(5) 0.059(5) 0.037(4) -0.001(3) -0.003(3) 0.008(4)
C24A 0.077(5) 0.044(4) 0.044(4) 0.004(3) 0.017(3) 0.016(4)
C25A 0.065(4) 0.066(5) 0.036(3) 0.017(3) 0.005(3) 0.012(4)
C26A 0.080(5) 0.059(4) 0.036(3) 0.016(3) 0.013(3) 0.015(4)
C27A 0.105(6) 0.081(5) 0.081(5) 0.017(4) 0.027(4) 0.040(5)
N24A 0.095(4) 0.070(4) 0.056(4) 0.016(3) 0.019(3) 0.019(4)
C28A 0.113(5) 0.072(5) 0.057(4) -0.005(4) 0.015(4) 0.001(4)
C31A 0.057(4) 0.067(5) 0.040(4) 0.024(4) 0.010(3) 0.017(4)
C32A 0.061(4) 0.060(5) 0.049(4) 0.017(4) 0.009(3) 0.002(4)
C33A 0.085(5) 0.049(4) 0.049(4) 0.009(3) 0.012(4) 0.012(4)
C34A 0.083(5) 0.049(4) 0.055(4) 0.013(4) 0.013(4) 0.009(4)
C35A 0.071(4) 0.065(5) 0.047(4) 0.021(4) 0.009(3) 0.021(4)
C36A 0.067(4) 0.064(5) 0.039(3) 0.017(3) 0.012(3) 0.013(4)
C41A 0.052(4) 0.061(4) 0.028(3) 0.012(3) 0.012(3) 0.012(3)
C42A 0.064(4) 0.061(4) 0.039(4) 0.019(3) 0.000(3) 0.011(3)
C43A 0.057(4) 0.069(5) 0.037(4) 0.009(3) 0.004(3) 0.010(4)
C44A 0.058(4) 0.058(4) 0.030(3) 0.018(3) 0.009(3) -0.003(3)
C45A 0.059(4) 0.060(4) 0.031(3) 0.012(3) 0.007(3) 0.008(3)
C46A 0.055(4) 0.068(4) 0.035(3) 0.023(3) 0.008(3) 0.007(3)
C47A 0.075(4) 0.065(4) 0.037(3) 0.007(3) 0.008(3) 0.013(4)
N44A 0.060(3) 0.064(4) 0.038(3) 0.014(3) 0.001(3) 0.009(3)
C48A 0.069(4) 0.069(4) 0.031(3) 0.008(3) 0.000(3) 0.002(3)
F1B 0.074(2) 0.057(2) 0.0385(18) 0.0157(16) 0.0109(15) 0.0123(18)
F2B 0.0666(19) 0.066(2) 0.0325(17) 0.0136(16) -0.0005(15) -0.0020(17)
N1B 0.052(3) 0.060(3) 0.037(3) 0.016(2) 0.005(2) 0.002(3)
C1B 0.061(4) 0.054(4) 0.028(3) 0.014(3) 0.006(3) 0.010(3)
N2B 0.051(3) 0.060(3) 0.025(2) 0.012(2) 0.002(2) 0.011(3)
B1B 0.054(4) 0.065(6) 0.037(4) 0.016(4) -0.001(3) -0.002(4)
N3B 0.055(3) 0.050(3) 0.038(3) 0.012(3) 0.004(2) 0.003(3)
C2B 0.055(4) 0.048(4) 0.034(3) 0.012(3) -0.002(3) 0.001(3)
C3B 0.049(3) 0.051(4) 0.041(3) 0.024(3) 0.006(3) 0.005(3)
C4B 0.045(3) 0.054(4) 0.036(3) 0.013(3) 0.008(3) 0.001(3)
C5B 0.045(3) 0.060(4) 0.036(3) 0.020(3) 0.000(3) 0.007(3)
C6B 0.050(4) 0.057(4) 0.044(4) 0.024(3) -0.004(3) 0.003(3)
C7B 0.060(4) 0.063(5) 0.029(3) 0.014(3) 0.008(3) 0.013(3)
C8B 0.059(4) 0.054(4) 0.032(3) 0.015(3) 0.001(3) 0.006(3)
C11B 0.056(4) 0.060(5) 0.034(3) 0.010(3) 0.001(3) 0.006(3)
C12B 0.063(4) 0.053(4) 0.044(4) 0.018(3) 0.012(3) 0.014(3)
C13B 0.060(4) 0.066(5) 0.043(4) 0.017(4) 0.012(3) 0.008(4)
C14B 0.072(4) 0.065(5) 0.035(3) 0.007(3) 0.005(3) 0.004(4)
C15B 0.062(4) 0.055(4) 0.047(4) 0.016(3) 0.009(3) 0.004(3)
C16B 0.069(4) 0.065(5) 0.032(3) 0.015(3) 0.016(3) 0.007(4)
C21B 0.057(4) 0.044(4) 0.040(3) 0.014(3) 0.004(3) 0.003(3)
C22B 0.050(3) 0.056(4) 0.046(4) 0.021(3) 0.006(3) 0.001(3)
C23B 0.069(4) 0.048(4) 0.038(3) 0.008(3) -0.001(3) 0.002(3)
C24B 0.063(4) 0.049(4) 0.042(4) 0.011(3) -0.005(3) -0.003(3)
C25B 0.052(4) 0.067(5) 0.041(4) 0.018(3) -0.002(3) -0.004(3)
C26B 0.061(4) 0.055(4) 0.035(3) 0.011(3) -0.002(3) -0.005(3)
C27B 0.090(4) 0.049(4) 0.066(4) 0.017(3) -0.003(3) -0.009(4)
N24B 0.091(4) 0.049(4) 0.044(3) 0.007(3) -0.003(3) -0.012(3)
C28B 0.100(5) 0.063(5) 0.050(4) 0.003(3) 0.005(3) 0.002(4)
C31B 0.049(4) 0.050(4) 0.052(4) 0.018(3) 0.002(3) 0.005(3)
C32B 0.065(4) 0.053(4) 0.035(3) 0.012(3) 0.004(3) 0.001(3)
C33B 0.064(4) 0.061(5) 0.035(3) -0.002(3) 0.005(3) 0.005(4)
C34B 0.072(4) 0.052(4) 0.050(4) 0.000(3) 0.009(3) 0.005(3)
C35B 0.071(4) 0.040(4) 0.054(4) 0.009(3) 0.005(3) -0.011(3)
C36B 0.077(4) 0.054(4) 0.037(3) 0.015(3) 0.011(3) 0.003(4)
C41B 0.056(4) 0.050(4) 0.031(3) 0.011(3) 0.005(3) 0.007(3)
C42B 0.062(4) 0.043(4) 0.039(3) 0.015(3) 0.006(3) 0.003(3)
C43B 0.061(4) 0.050(4) 0.034(3) 0.013(3) 0.005(3) -0.001(3)
C44B 0.055(4) 0.055(4) 0.034(3) 0.008(3) -0.005(3) 0.003(3)
C45B 0.068(4) 0.060(4) 0.033(3) 0.015(3) 0.010(3) 0.002(3)
C46B 0.062(4) 0.062(5) 0.038(4) 0.016(3) 0.009(3) 0.012(3)
C47B 0.072(4) 0.057(4) 0.039(3) 0.008(3) 0.009(3) -0.008(3)
N44B 0.065(3) 0.052(3) 0.032(3) 0.006(3) 0.003(2) -0.008(3)
C48B 0.076(4) 0.068(5) 0.039(3) 0.010(3) 0.015(3) 0.002(3)

loop_
_atom_type_symbol
_atom_type_description
_atom_type_scat_dispersion_real
_atom_type_scat_dispersion_imag
_atom_type_scat_source
C C 0.0033 0.0016 'International Tables Vol C Tables 4.2.6.8 and 6.1.1.4'
H H 0.0000 0.0000 'International Tables Vol C Tables 4.2.6.8 and 6.1.1.4'
B B 0.0013 0.0007 'International Tables Vol C Tables 4.2.6.8 and 6.1.1.4'
N N 0.0061 0.0033 'International Tables Vol C Tables 4.2.6.8 and 6.1.1.4'
F F 0.0171 0.0103 'International Tables Vol C Tables 4.2.6.8 and 6.1.1.4'

loop_
_geom_angle_atom_site_label_1
_geom_angle_atom_site_label_2
_geom_angle_atom_site_label_3
_geom_angle
_geom_angle_site_symmetry_1
_geom_angle_site_symmetry_3
_geom_angle_publ_flag
C2A N1A C1A 120.7(5) . . ?
N1A C1A N2A 124.5(5) . . ?
N1A C1A C3A 125.6(5) . . ?
N2A C1A C3A 109.8(5) . . ?
C5A N2A C1A 106.0(4) . . ?
C5A N2A B1A 132.5(5) . . ?
C1A N2A B1A 121.2(4) . . ?
F2A B1A F1A 109.0(5) . . ?
F2A B1A N2A 109.1(4) . . ?
F1A B1A N2A 110.9(5) . . ?
F2A B1A N3A 112.1(5) . . ?
F1A B1A N3A 107.3(4) . . ?
N2A B1A N3A 108.3(4) . . ?
C6A N3A C2A 106.5(4) . . ?
C6A N3A B1A 131.8(4) . . ?
C2A N3A B1A 121.3(4) . . ?
N1A C2A N3A 123.9(5) . . ?
N1A C2A C8A 126.0(5) . . ?
N3A C2A C8A 109.8(5) . . ?
C4A C3A C1A 104.9(5) . . ?
C4A C3A C21A 128.7(5) . . ?
C1A C3A C21A 126.4(5) . . ?
C3A C4A C5A 109.9(5) . . ?
C3A C4A H4A 125.0 . . ?
C5A C4A H4A 125.0 . . ?
N2A C5A C4A 109.2(5) . . ?
N2A C5A C11A 125.7(5) . . ?
C4A C5A C11A 125.1(5) . . ?
N3A C6A C7A 108.1(5) . . ?
N3A C6A C31A 127.2(5) . . ?
C7A C6A C31A 124.5(5) . . ?
C8A C7A C6A 111.1(5) . . ?
C8A C7A H7A 124.5 . . ?
C6A C7A H7A 124.5 . . ?
C7A C8A C2A 104.5(5) . . ?
C7A C8A C41A 128.3(5) . . ?
C2A C8A C41A 127.2(5) . . ?
C12A C11A C16A 118.9(5) . . ?
C12A C11A C5A 117.0(5) . . ?
C16A C11A C5A 124.0(5) . . ?
C13A C12A C11A 120.3(5) . . ?
C13A C12A H12A 119.8 . . ?
C11A C12A H12A 119.8 . . ?
C12A C13A C14A 120.1(5) . . ?
C12A C13A H13A 120.0 . . ?
C14A C13A H13A 120.0 . . ?
C15A C14A C13A 119.7(5) . . ?
C15A C14A H14A 120.1 . . ?
C13A C14A H14A 120.1 . . ?
C16A C15A C14A 120.4(5) . . ?
C16A C15A H15A 119.8 . . ?
C14A C15A H15A 119.8 . . ?
C15A C16A C11A 120.5(5) . . ?
C15A C16A H16A 119.7 . . ?
C11A C16A H16A 119.7 . . ?
C22A C21A C26A 116.1(5) . . ?
C22A C21A C3A 123.8(5) . . ?
C26A C21A C3A 120.1(5) . . ?
C23A C22A C21A 122.5(5) . . ?
C23A C22A H22A 118.7 . . ?
C21A C22A H22A 118.7 . . ?
C22A C23A C24A 121.0(6) . . ?
C22A C23A H23A 119.5 . . ?
C24A C23A H23A 119.5 . . ?
N24A C24A C25A 122.2(6) . . ?
N24A C24A C23A 120.7(6) . . ?
C25A C24A C23A 117.1(5) . . ?
C26A C25A C24A 121.2(5) . . ?
C26A C25A H25A 119.4 . . ?
C24A C25A H25A 119.4 . . ?
C25A C26A C21A 122.0(6) . . ?
C25A C26A H26A 119.0 . . ?
C21A C26A H26A 119.0 . . ?
N24A C27A H27A 109.5 . . ?
N24A C27A H27B 109.5 . . ?
H27A C27A H27B 109.5 . . ?
N24A C27A H27C 109.5 . . ?
H27A C27A H27C 109.5 . . ?
H27B C27A H27C 109.5 . . ?
C24A N24A C27A 120.1(6) . . ?
C24A N24A C28A 120.8(5) . . ?
C27A N24A C28A 116.7(5) . . ?
N24A C28A H28A 109.5 . . ?
N24A C28A H28B 109.5 . . ?
H28A C28A H28B 109.5 . . ?
N24A C28A H28C 109.5 . . ?
H28A C28A H28C 109.5 . . ?
H28B C28A H28C 109.5 . . ?
C32A C31A C36A 116.3(5) . . ?
C32A C31A C6A 125.0(5) . . ?
C36A C31A C6A 118.8(6) . . ?
C31A C32A C33A 121.2(5) . . ?
C31A C32A H32A 119.4 . . ?
C33A C32A H32A 119.4 . . ?
C34A C33A C32A 121.0(6) . . ?
C34A C33A H33A 119.5 . . ?
C32A C33A H33A 119.5 . . ?
C33A C34A C35A 118.3(6) . . ?
C33A C34A H34A 120.9 . . ?
C35A C34A H34A 120.9 . . ?
C36A C35A C34A 120.7(6) . . ?
C36A C35A H35A 119.6 . . ?
C34A C35A H35A 119.6 . . ?
C35A C36A C31A 122.5(6) . . ?
C35A C36A H36A 118.8 . . ?
C31A C36A H36A 118.8 . . ?
C46A C41A C42A 115.2(5) . . ?
C46A C41A C8A 124.4(5) . . ?
C42A C41A C8A 120.5(5) . . ?
C43A C42A C41A 123.0(5) . . ?
C43A C42A H42A 118.5 . . ?
C41A C42A H42A 118.5 . . ?
C42A C43A C44A 120.5(5) . . ?
C42A C43A H43A 119.8 . . ?
C44A C43A H43A 119.8 . . ?
N44A C44A C43A 120.3(5) . . ?
N44A C44A C45A 122.4(5) . . ?
C43A C44A C45A 117.3(5) . . ?
C46A C45A C44A 121.0(5) . . ?
C46A C45A H45A 119.5 . . ?
C44A C45A H45A 119.5 . . ?
C45A C46A C41A 123.1(5) . . ?
C45A C46A H46A 118.4 . . ?
C41A C46A H46A 118.4 . . ?
N44A C47A H47A 109.5 . . ?
N44A C47A H47B 109.5 . . ?
H47A C47A H47B 109.5 . . ?
N44A C47A H47C 109.5 . . ?
H47A C47A H47C 109.5 . . ?
H47B C47A H47C 109.5 . . ?
C44A N44A C47A 122.6(5) . . ?
C44A N44A C48A 120.9(5) . . ?
C47A N44A C48A 116.4(4) . . ?
N44A C48A H48A 109.5 . . ?
N44A C48A H48B 109.5 . . ?
H48A C48A H48B 109.5 . . ?
N44A C48A H48C 109.5 . . ?
H48A C48A H48C 109.5 . . ?
H48B C48A H48C 109.5 . . ?
C2B N1B C1B 120.5(5) . . ?
N1B C1B N2B 122.9(5) . . ?
N1B C1B C3B 125.2(5) . . ?
N2B C1B C3B 111.4(4) . . ?
C5B N2B C1B 105.1(5) . . ?
C5B N2B B1B 132.1(5) . . ?
C1B N2B B1B 122.7(4) . . ?
F2B B1B F1B 110.4(5) . . ?
F2B B1B N2B 108.6(5) . . ?
F1B B1B N2B 112.2(5) . . ?
F2B B1B N3B 109.8(5) . . ?
F1B B1B N3B 108.3(5) . . ?
N2B B1B N3B 107.4(5) . . ?
C6B N3B C2B 107.1(4) . . ?
C6B N3B B1B 131.5(5) . . ?
C2B N3B B1B 121.2(5) . . ?
N1B C2B N3B 125.1(5) . . ?
N1B C2B C8B 125.5(5) . . ?
N3B C2B C8B 109.2(5) . . ?
C4B C3B C1B 103.9(5) . . ?
C4B C3B C21B 129.8(5) . . ?
C1B C3B C21B 126.2(5) . . ?
C5B C4B C3B 110.1(5) . . ?
C5B C4B H4B 124.9 . . ?
C3B C4B H4B 124.9 . . ?
N2B C5B C4B 109.5(5) . . ?
N2B C5B C11B 125.9(5) . . ?
C4B C5B C11B 124.6(5) . . ?
N3B C6B C7B 109.5(5) . . ?
N3B C6B C31B 126.8(5) . . ?
C7B C6B C31B 123.7(5) . . ?
C8B C7B C6B 109.5(5) . . ?
C8B C7B H7B 125.2 . . ?
C6B C7B H7B 125.2 . . ?
C7B C8B C41B 128.6(5) . . ?
C7B C8B C2B 104.7(5) . . ?
C41B C8B C2B 126.6(6) . . ?
C16B C11B C12B 116.9(5) . . ?
C16B C11B C5B 124.4(5) . . ?
C12B C11B C5B 118.7(5) . . ?
C13B C12B C11B 120.9(5) . . ?
C13B C12B H12B 119.6 . . ?
C11B C12B H12B 119.6 . . ?
C14B C13B C12B 120.0(5) . . ?
C14B C13B H13B 120.0 . . ?
C12B C13B H13B 120.0 . . ?
C13B C14B C15B 120.6(5) . . ?
C13B C14B H14B 119.7 . . ?
C15B C14B H14B 119.7 . . ?
C16B C15B C14B 120.0(6) . . ?
C16B C15B H15B 120.0 . . ?
C14B C15B H15B 120.0 . . ?
C15B C16B C11B 121.6(5) . . ?
C15B C16B H16B 119.2 . . ?
C11B C16B H16B 119.2 . . ?
C26B C21B C22B 115.7(5) . . ?
C26B C21B C3B 121.1(5) . . ?
C22B C21B C3B 123.0(5) . . ?
C23B C22B C21B 122.5(5) . . ?
C23B C22B H22B 118.8 . . ?
C21B C22B H22B 118.8 . . ?
C22B C23B C24B 121.6(5) . . ?
C22B C23B H23B 119.2 . . ?
C24B C23B H23B 119.2 . . ?
N24B C24B C23B 121.1(5) . . ?
N24B C24B C25B 123.6(5) . . ?
C23B C24B C25B 115.3(6) . . ?
C26B C25B C24B 122.8(5) . . ?
C26B C25B H25B 118.6 . . ?
C24B C25B H25B 118.6 . . ?
C25B C26B C21B 122.1(5) . . ?
C25B C26B H26B 118.9 . . ?
C21B C26B H26B 118.9 . . ?
N24B C27B H27D 109.5 . . ?
N24B C27B H27E 109.5 . . ?
H27D C27B H27E 109.5 . . ?
N24B C27B H27F 109.5 . . ?
H27D C27B H27F 109.5 . . ?
H27E C27B H27F 109.5 . . ?
C24B N24B C27B 120.5(5) . . ?
C24B N24B C28B 121.0(5) . . ?
C27B N24B C28B 117.8(5) . . ?
N24B C28B H28D 109.5 . . ?
N24B C28B H28E 109.5 . . ?
H28D C28B H28E 109.5 . . ?
N24B C28B H28F 109.5 . . ?
H28D C28B H28F 109.5 . . ?
H28E C28B H28F 109.5 . . ?
C32B C31B C36B 116.5(5) . . ?
C32B C31B C6B 124.7(5) . . ?
C36B C31B C6B 118.8(5) . . ?
C33B C32B C31B 120.0(5) . . ?
C33B C32B H32B 120.0 . . ?
C31B C32B H32B 120.0 . . ?
C32B C33B C34B 122.3(5) . . ?
C32B C33B H33B 118.8 . . ?
C34B C33B H33B 118.8 . . ?
C35B C34B C33B 118.3(6) . . ?
C35B C34B H34B 120.8 . . ?
C33B C34B H34B 120.8 . . ?
C36B C35B C34B 120.4(5) . . ?
C36B C35B H35B 119.8 . . ?
C34B C35B H35B 119.8 . . ?
C35B C36B C31B 122.4(5) . . ?
C35B C36B H36B 118.8 . . ?
C31B C36B H36B 118.8 . . ?
C46B C41B C42B 116.2(5) . . ?
C46B C41B C8B 122.9(5) . . ?
C42B C41B C8B 120.8(5) . . ?
C43B C42B C41B 121.4(5) . . ?
C43B C42B H42B 119.3 . . ?
C41B C42B H42B 119.3 . . ?
C42B C43B C44B 121.5(5) . . ?
C42B C43B H43B 119.2 . . ?
C44B C43B H43B 119.2 . . ?
N44B C44B C43B 122.3(5) . . ?
N44B C44B C45B 120.2(6) . . ?
C43B C44B C45B 117.5(5) . . ?
C46B C45B C44B 120.3(6) . . ?
C46B C45B H45B 119.8 . . ?
C44B C45B H45B 119.8 . . ?
C45B C46B C41B 122.9(5) . . ?
C45B C46B H46B 118.5 . . ?
C41B C46B H46B 118.5 . . ?
N44B C47B H47D 109.5 . . ?
N44B C47B H47E 109.5 . . ?
H47D C47B H47E 109.5 . . ?
N44B C47B H47F 109.5 . . ?
H47D C47B H47F 109.5 . . ?
H47E C47B H47F 109.5 . . ?
C44B N44B C47B 121.2(5) . . ?
C44B N44B C48B 120.0(5) . . ?
C47B N44B C48B 118.8(4) . . ?
N44B C48B H48D 109.5 . . ?
N44B C48B H48E 109.5 . . ?
H48D C48B H48E 109.5 . . ?
N44B C48B H48F 109.5 . . ?
H48D C48B H48F 109.5 . . ?
H48E C48B H48F 109.5 . . ?

loop_
_geom_bond_atom_site_label_1
_geom_bond_atom_site_label_2
_geom_bond_distance
_geom_bond_site_symmetry_2
_geom_bond_publ_flag
F1A B1A 1.413(6) . ?
F2A B1A 1.386(7) . ?
N1A C2A 1.310(6) . ?
N1A C1A 1.323(6) . ?
C1A N2A 1.395(6) . ?
C1A C3A 1.429(7) . ?
N2A C5A 1.384(6) . ?
N2A B1A 1.548(7) . ?
B1A N3A 1.550(7) . ?
N3A C6A 1.384(6) . ?
N3A C2A 1.410(6) . ?
C2A C8A 1.425(6) . ?
C3A C4A 1.377(7) . ?
C3A C21A 1.466(7) . ?
C4A C5A 1.385(7) . ?
C4A H4A 0.9500 . ?
C5A C11A 1.470(7) . ?
C6A C7A 1.392(7) . ?
C6A C31A 1.470(7) . ?
C7A C8A 1.380(7) . ?
C7A H7A 0.9500 . ?
C8A C41A 1.437(7) . ?
C11A C12A 1.398(6) . ?
C11A C16A 1.403(6) . ?
C12A C13A 1.392(7) . ?
C12A H12A 0.9500 . ?
C13A C14A 1.398(7) . ?
C13A H13A 0.9500 . ?
C14A C15A 1.386(7) . ?
C14A H14A 0.9500 . ?
C15A C16A 1.385(7) . ?
C15A H15A 0.9500 . ?
C16A H16A 0.9500 . ?
C21A C22A 1.390(7) . ?
C21A C26A 1.394(7) . ?
C22A C23A 1.365(7) . ?
C22A H22A 0.9500 . ?
C23A C24A 1.399(7) . ?
C23A H23A 0.9500 . ?
C24A N24A 1.384(7) . ?
C24A C25A 1.389(7) . ?
C25A C26A 1.374(7) . ?
C25A H25A 0.9500 . ?
C26A H26A 0.9500 . ?
C27A N24A 1.454(6) . ?
C27A H27A 0.9800 . ?
C27A H27B 0.9800 . ?
C27A H27C 0.9800 . ?
N24A C28A 1.461(7) . ?
C28A H28A 0.9800 . ?
C28A H28B 0.9800 . ?
C28A H28C 0.9800 . ?
C31A C32A 1.388(7) . ?
C31A C36A 1.392(7) . ?
C32A C33A 1.396(7) . ?
C32A H32A 0.9500 . ?
C33A C34A 1.366(7) . ?
C33A H33A 0.9500 . ?
C34A C35A 1.383(8) . ?
C34A H34A 0.9500 . ?
C35A C36A 1.367(7) . ?
C35A H35A 0.9500 . ?
C36A H36A 0.9500 . ?
C41A C46A 1.395(6) . ?
C41A C42A 1.408(6) . ?
C42A C43A 1.376(7) . ?
C42A H42A 0.9500 . ?
C43A C44A 1.398(7) . ?
C43A H43A 0.9500 . ?
C44A N44A 1.361(6) . ?
C44A C45A 1.407(6) . ?
C45A C46A 1.365(7) . ?
C45A H45A 0.9500 . ?
C46A H46A 0.9500 . ?
C47A N44A 1.451(6) . ?
C47A H47A 0.9800 . ?
C47A H47B 0.9800 . ?
C47A H47C 0.9800 . ?
N44A C48A 1.463(6) . ?
C48A H48A 0.9800 . ?
C48A H48B 0.9800 . ?
C48A H48C 0.9800 . ?
F1B B1B 1.397(7) . ?
F2B B1B 1.392(6) . ?
N1B C2B 1.294(6) . ?
N1B C1B 1.346(6) . ?
C1B N2B 1.403(6) . ?
C1B C3B 1.419(7) . ?
N2B C5B 1.386(6) . ?
N2B B1B 1.538(8) . ?
B1B N3B 1.566(7) . ?
N3B C6B 1.377(6) . ?
N3B C2B 1.402(6) . ?
C2B C8B 1.460(6) . ?
C3B C4B 1.393(6) . ?
C3B C21B 1.452(7) . ?
C4B C5B 1.390(7) . ?
C4B H4B 0.9500 . ?
C5B C11B 1.471(7) . ?
C6B C7B 1.408(7) . ?
C6B C31B 1.462(7) . ?
C7B C8B 1.393(7) . ?
C7B H7B 0.9500 . ?
C8B C41B 1.441(7) . ?
C11B C16B 1.395(7) . ?
C11B C12B 1.409(6) . ?
C12B C13B 1.400(7) . ?
C12B H12B 0.9500 . ?
C13B C14B 1.353(7) . ?
C13B H13B 0.9500 . ?
C14B C15B 1.380(6) . ?
C14B H14B 0.9500 . ?
C15B C16B 1.377(7) . ?
C15B H15B 0.9500 . ?
C16B H16B 0.9500 . ?
C21B C26B 1.399(7) . ?
C21B C22B 1.414(6) . ?
C22B C23B 1.373(7) . ?
C22B H22B 0.9500 . ?
C23B C24B 1.411(7) . ?
C23B H23B 0.9500 . ?
C24B N24B 1.353(7) . ?
C24B C25B 1.416(6) . ?
C25B C26B 1.360(7) . ?
C25B H25B 0.9500 . ?
C26B H26B 0.9500 . ?
C27B N24B 1.447(6) . ?
C27B H27D 0.9800 . ?
C27B H27E 0.9800 . ?
C27B H27F 0.9800 . ?
N24B C28B 1.456(6) . ?
C28B H28D 0.9800 . ?
C28B H28E 0.9800 . ?
C28B H28F 0.9800 . ?
C31B C32B 1.406(7) . ?
C31B C36B 1.410(7) . ?
C32B C33B 1.372(7) . ?
C32B H32B 0.9500 . ?
C33B C34B 1.385(7) . ?
C33B H33B 0.9500 . ?
C34B C35B 1.375(7) . ?
C34B H34B 0.9500 . ?
C35B C36B 1.363(7) . ?
C35B H35B 0.9500 . ?
C36B H36B 0.9500 . ?
C41B C46B 1.397(7) . ?
C41B C42B 1.408(6) . ?
C42B C43B 1.373(7) . ?
C42B H42B 0.9500 . ?
C43B C44B 1.392(7) . ?
C43B H43B 0.9500 . ?
C44B N44B 1.373(6) . ?
C44B C45B 1.412(6) . ?
C45B C46B 1.363(7) . ?
C45B H45B 0.9500 . ?
C46B H46B 0.9500 . ?
C47B N44B 1.423(6) . ?
C47B H47D 0.9800 . ?
C47B H47E 0.9800 . ?
C47B H47F 0.9800 . ?
N44B C48B 1.456(5) . ?
C48B H48D 0.9800 . ?
C48B H48E 0.9800 . ?
C48B H48F 0.9800 . ?

loop_
_geom_torsion_atom_site_label_1
_geom_torsion_atom_site_label_2
_geom_torsion_atom_site_label_3
_geom_torsion_atom_site_label_4
_geom_torsion
_geom_torsion_site_symmetry_1
_geom_torsion_site_symmetry_2
_geom_torsion_site_symmetry_3
_geom_torsion_site_symmetry_4
_geom_torsion_publ_flag
C2A N1A C1A N2A 1.5(8) . . . . ?
C2A N1A C1A C3A -174.7(5) . . . . ?
N1A C1A N2A C5A -173.7(5) . . . . ?
C3A C1A N2A C5A 3.0(5) . . . . ?
N1A C1A N2A B1A 0.8(7) . . . . ?
C3A C1A N2A B1A 177.5(4) . . . . ?
C5A N2A B1A F2A 47.6(7) . . . . ?
C1A N2A B1A F2A -125.2(5) . . . . ?
C5A N2A B1A F1A -72.6(7) . . . . ?
C1A N2A B1A F1A 114.7(5) . . . . ?
C5A N2A B1A N3A 170.0(5) . . . . ?
C1A N2A B1A N3A -2.8(6) . . . . ?
F2A B1A N3A C6A -65.4(7) . . . . ?
F1A B1A N3A C6A 54.3(7) . . . . ?
N2A B1A N3A C6A 174.1(4) . . . . ?
F2A B1A N3A C2A 123.6(5) . . . . ?
F1A B1A N3A C2A -116.7(5) . . . . ?
N2A B1A N3A C2A 3.1(7) . . . . ?
C1A N1A C2A N3A -1.2(8) . . . . ?
C1A N1A C2A C8A -175.7(5) . . . . ?
C6A N3A C2A N1A -174.4(5) . . . . ?
B1A N3A C2A N1A -1.4(8) . . . . ?
C6A N3A C2A C8A 0.9(5) . . . . ?
B1A N3A C2A C8A 173.9(4) . . . . ?
N1A C1A C3A C4A 172.9(5) . . . . ?
N2A C1A C3A C4A -3.8(6) . . . . ?
N1A C1A C3A C21A -7.6(8) . . . . ?
N2A C1A C3A C21A 175.7(5) . . . . ?
C1A C3A C4A C5A 3.1(6) . . . . ?
C21A C3A C4A C5A -176.4(5) . . . . ?
C1A N2A C5A C4A -1.1(5) . . . . ?
B1A N2A C5A C4A -174.6(5) . . . . ?
C1A N2A C5A C11A 179.1(5) . . . . ?
B1A N2A C5A C11A 5.5(8) . . . . ?
C3A C4A C5A N2A -1.3(6) . . . . ?
C3A C4A C5A C11A 178.5(5) . . . . ?
C2A N3A C6A C7A -0.9(5) . . . . ?
B1A N3A C6A C7A -172.9(5) . . . . ?
C2A N3A C6A C31A 175.5(5) . . . . ?
B1A N3A C6A C31A 3.5(8) . . . . ?
N3A C6A C7A C8A 0.6(6) . . . . ?
C31A C6A C7A C8A -175.9(5) . . . . ?
C6A C7A C8A C2A 0.0(6) . . . . ?
C6A C7A C8A C41A 178.1(5) . . . . ?
N1A C2A C8A C7A 174.6(5) . . . . ?
N3A C2A C8A C7A -0.5(6) . . . . ?
N1A C2A C8A C41A -3.6(9) . . . . ?
N3A C2A C8A C41A -178.8(5) . . . . ?
N2A C5A C11A C12A -159.8(5) . . . . ?
C4A C5A C11A C12A 20.4(8) . . . . ?
N2A C5A C11A C16A 24.4(8) . . . . ?
C4A C5A C11A C16A -155.4(5) . . . . ?
C16A C11A C12A C13A -1.9(7) . . . . ?
C5A C11A C12A C13A -177.9(5) . . . . ?
C11A C12A C13A C14A 1.9(8) . . . . ?
C12A C13A C14A C15A -1.0(8) . . . . ?
C13A C14A C15A C16A 0.1(8) . . . . ?
C14A C15A C16A C11A -0.1(8) . . . . ?
C12A C11A C16A C15A 1.0(7) . . . . ?
C5A C11A C16A C15A 176.7(5) . . . . ?
C4A C3A C21A C22A 160.3(5) . . . . ?
C1A C3A C21A C22A -19.0(8) . . . . ?
C4A C3A C21A C26A -17.0(8) . . . . ?
C1A C3A C21A C26A 163.6(5) . . . . ?
C26A C21A C22A C23A -2.1(8) . . . . ?
C3A C21A C22A C23A -179.6(5) . . . . ?
C21A C22A C23A C24A 1.9(8) . . . . ?
C22A C23A C24A N24A 178.4(5) . . . . ?
C22A C23A C24A C25A -1.5(8) . . . . ?
N24A C24A C25A C26A -178.5(5) . . . . ?
C23A C24A C25A C26A 1.4(8) . . . . ?
C24A C25A C26A C21A -1.8(8) . . . . ?
C22A C21A C26A C25A 2.0(7) . . . . ?
C3A C21A C26A C25A 179.6(5) . . . . ?
C25A C24A N24A C27A -8.1(8) . . . . ?
C23A C24A N24A C27A 172.0(5) . . . . ?
C25A C24A N24A C28A -170.2(5) . . . . ?
C23A C24A N24A C28A 9.9(8) . . . . ?
N3A C6A C31A C32A 24.3(8) . . . . ?
C7A C6A C31A C32A -159.9(5) . . . . ?
N3A C6A C31A C36A -155.6(5) . . . . ?
C7A C6A C31A C36A 20.2(8) . . . . ?
C36A C31A C32A C33A 0.7(7) . . . . ?
C6A C31A C32A C33A -179.2(5) . . . . ?
C31A C32A C33A C34A -0.9(8) . . . . ?
C32A C33A C34A C35A 1.3(8) . . . . ?
C33A C34A C35A C36A -1.6(8) . . . . ?
C34A C35A C36A C31A 1.5(8) . . . . ?
C32A C31A C36A C35A -1.0(7) . . . . ?
C6A C31A C36A C35A 179.0(5) . . . . ?
C7A C8A C41A C46A 168.1(5) . . . . ?
C2A C8A C41A C46A -14.1(9) . . . . ?
C7A C8A C41A C42A -12.5(8) . . . . ?
C2A C8A C41A C42A 165.3(5) . . . . ?
C46A C41A C42A C43A 0.4(7) . . . . ?
C8A C41A C42A C43A -179.1(5) . . . . ?
C41A C42A C43A C44A -1.5(8) . . . . ?
C42A C43A C44A N44A -178.9(5) . . . . ?
C42A C43A C44A C45A 2.0(7) . . . . ?
N44A C44A C45A C46A 179.4(5) . . . . ?
C43A C44A C45A C46A -1.5(7) . . . . ?
C44A C45A C46A C41A 0.5(8) . . . . ?
C42A C41A C46A C45A 0.1(7) . . . . ?
C8A C41A C46A C45A 179.6(5) . . . . ?
C43A C44A N44A C47A -178.6(4) . . . . ?
C45A C44A N44A C47A 0.5(8) . . . . ?
C43A C44A N44A C48A -2.5(7) . . . . ?
C45A C44A N44A C48A 176.5(4) . . . . ?
C2B N1B C1B N2B -3.5(7) . . . . ?
C2B N1B C1B C3B -175.0(5) . . . . ?
N1B C1B N2B C5B -171.6(4) . . . . ?
C3B C1B N2B C5B 0.9(5) . . . . ?
N1B C1B N2B B1B 4.9(7) . . . . ?
C3B C1B N2B B1B 177.4(4) . . . . ?
C5B N2B B1B F2B 54.6(7) . . . . ?
C1B N2B B1B F2B -120.9(5) . . . . ?
C5B N2B B1B F1B -67.8(7) . . . . ?
C1B N2B B1B F1B 116.7(5) . . . . ?
C5B N2B B1B N3B 173.3(4) . . . . ?
C1B N2B B1B N3B -2.2(7) . . . . ?
F2B B1B N3B C6B -70.2(7) . . . . ?
F1B B1B N3B C6B 50.5(7) . . . . ?
N2B B1B N3B C6B 171.8(4) . . . . ?
F2B B1B N3B C2B 116.5(5) . . . . ?
F1B B1B N3B C2B -122.8(5) . . . . ?
N2B B1B N3B C2B -1.5(7) . . . . ?
C1B N1B C2B N3B -0.6(8) . . . . ?
C1B N1B C2B C8B -174.3(5) . . . . ?
C6B N3B C2B N1B -171.7(5) . . . . ?
B1B N3B C2B N1B 3.1(8) . . . . ?
C6B N3B C2B C8B 2.9(5) . . . . ?
B1B N3B C2B C8B 177.7(4) . . . . ?
N1B C1B C3B C4B 171.4(5) . . . . ?
N2B C1B C3B C4B -0.9(5) . . . . ?
N1B C1B C3B C21B -5.0(8) . . . . ?
N2B C1B C3B C21B -177.3(4) . . . . ?
C1B C3B C4B C5B 0.6(5) . . . . ?
C21B C3B C4B C5B 176.8(5) . . . . ?
C1B N2B C5B C4B -0.5(5) . . . . ?
B1B N2B C5B C4B -176.6(5) . . . . ?
C1B N2B C5B C11B 176.8(5) . . . . ?
B1B N2B C5B C11B 0.7(8) . . . . ?
C3B C4B C5B N2B 0.0(6) . . . . ?
C3B C4B C5B C11B -177.4(5) . . . . ?
C2B N3B C6B C7B -2.3(6) . . . . ?
B1B N3B C6B C7B -176.2(5) . . . . ?
C2B N3B C6B C31B 176.1(4) . . . . ?
B1B N3B C6B C31B 2.1(8) . . . . ?
N3B C6B C7B C8B 0.7(6) . . . . ?
C31B C6B C7B C8B -177.7(4) . . . . ?
C6B C7B C8B C41B 176.9(5) . . . . ?
C6B C7B C8B C2B 1.1(5) . . . . ?
N1B C2B C8B C7B 172.1(5) . . . . ?
N3B C2B C8B C7B -2.5(5) . . . . ?
N1B C2B C8B C41B -3.8(8) . . . . ?
N3B C2B C8B C41B -178.4(5) . . . . ?
N2B C5B C11B C16B 22.3(8) . . . . ?
C4B C5B C11B C16B -160.8(5) . . . . ?
N2B C5B C11B C12B -156.8(5) . . . . ?
C4B C5B C11B C12B 20.1(7) . . . . ?
C16B C11B C12B C13B 0.6(7) . . . . ?
C5B C11B C12B C13B 179.8(5) . . . . ?
C11B C12B C13B C14B 0.0(8) . . . . ?
C12B C13B C14B C15B 0.6(8) . . . . ?
C13B C14B C15B C16B -1.7(8) . . . . ?
C14B C15B C16B C11B 2.3(8) . . . . ?
C12B C11B C16B C15B -1.7(8) . . . . ?
C5B C11B C16B C15B 179.1(5) . . . . ?
C4B C3B C21B C26B -21.0(8) . . . . ?
C1B C3B C21B C26B 154.4(5) . . . . ?
C4B C3B C21B C22B 164.2(5) . . . . ?
C1B C3B C21B C22B -20.4(8) . . . . ?
C26B C21B C22B C23B -1.3(7) . . . . ?
C3B C21B C22B C23B 173.8(5) . . . . ?
C21B C22B C23B C24B -1.4(8) . . . . ?
C22B C23B C24B N24B -175.2(5) . . . . ?
C22B C23B C24B C25B 3.7(7) . . . . ?
N24B C24B C25B C26B 175.3(5) . . . . ?
C23B C24B C25B C26B -3.5(8) . . . . ?
C24B C25B C26B C21B 1.0(8) . . . . ?
C22B C21B C26B C25B 1.5(7) . . . . ?
C3B C21B C26B C25B -173.7(5) . . . . ?
C23B C24B N24B C27B -174.4(5) . . . . ?
C25B C24B N24B C27B 6.8(8) . . . . ?
C23B C24B N24B C28B -3.6(8) . . . . ?
C25B C24B N24B C28B 177.6(5) . . . . ?
N3B C6B C31B C32B 28.4(8) . . . . ?
C7B C6B C31B C32B -153.5(5) . . . . ?
N3B C6B C31B C36B -153.5(5) . . . . ?
C7B C6B C31B C36B 24.6(7) . . . . ?
C36B C31B C32B C33B 0.1(7) . . . . ?
C6B C31B C32B C33B 178.2(5) . . . . ?
C31B C32B C33B C34B 0.1(8) . . . . ?
C32B C33B C34B C35B -0.2(8) . . . . ?
C33B C34B C35B C36B 0.1(8) . . . . ?
C34B C35B C36B C31B 0.2(8) . . . . ?
C32B C31B C36B C35B -0.3(7) . . . . ?
C6B C31B C36B C35B -178.5(5) . . . . ?
C7B C8B C41B C46B 170.9(5) . . . . ?
C2B C8B C41B C46B -14.2(8) . . . . ?
C7B C8B C41B C42B -9.8(8) . . . . ?
C2B C8B C41B C42B 165.2(5) . . . . ?
C46B C41B C42B C43B 3.4(7) . . . . ?
C8B C41B C42B C43B -175.9(5) . . . . ?
C41B C42B C43B C44B -0.9(8) . . . . ?
C42B C43B C44B N44B 177.5(5) . . . . ?
C42B C43B C44B C45B -1.7(7) . . . . ?
N44B C44B C45B C46B -177.6(5) . . . . ?
C43B C44B C45B C46B 1.7(7) . . . . ?
C44B C45B C46B C41B 1.0(8) . . . . ?
C42B C41B C46B C45B -3.5(7) . . . . ?
C8B C41B C46B C45B 175.8(5) . . . . ?
C43B C44B N44B C47B 179.3(4) . . . . ?
C45B C44B N44B C47B -1.4(7) . . . . ?
C43B C44B N44B C48B -0.2(7) . . . . ?
C45B C44B N44B C48B 179.0(4) . . . . ?
